data_4033535
loop_
_publ_author_name
'Liang, Dong-Dong'
'Wang, Mei-Xiang'

_publ_section_title
;
 Synthesis and Structure of Functionalized Homo
 Heteracalix[2]arene[2]triazines: Effect of All Heteroatom Bridges on
 Macrocyclic Conformation.
;
_journal_issue 6
_journal_name_full 'The Journal of organic chemistry'
_journal_page_first 3316
_journal_page_last 3324
_journal_paper_doi 10.1021/acs.joc.8b00284
_journal_volume 83
_journal_year 2018
_chemical_formula_moiety 'C28 H27 Cl2 N11 O8'
_chemical_formula_sum 'C28 H27 Cl2 N11 O8'
_chemical_formula_weight 716.50
_space_group_crystal_system monoclinic
_space_group_IT_number 14
_space_group_name_Hall '-P 2yn'
_space_group_name_H-M_alt 'P 1 21/n 1'
_symmetry_space_group_name_Hall '-P 2yn'
_symmetry_space_group_name_H-M 'P 1 21/n 1'
_atom_sites_solution_hydrogens geom
_audit_creation_date 2014-03-21
_audit_creation_method
;
Olex2 1.2
(compiled 2013.12.10 svn.r2850 for OlexSys, GUI svn.r4736)
;
_cell_angle_alpha 90
_cell_angle_beta 118.992(6)
_cell_angle_gamma 90
_cell_formula_units_Z 4
_cell_length_a 18.140(7)
_cell_length_b 11.740(4)
_cell_length_c 18.675(7)
_cell_measurement_reflns_used 10120
_cell_measurement_temperature 173.1500
_cell_measurement_theta_max 27.4548
_cell_measurement_theta_min 1.2834
_cell_volume 3479(2)
_computing_cell_refinement 'CrystalClear (Rigaku Inc., 2007)'
_computing_data_collection 'CrystalClear (Rigaku Inc., 2007)'
_computing_data_reduction 'CrystalClear (Rigaku Inc., 2007)'
_computing_molecular_graphics 'Olex2 (Dolomanov et al., 2009)'
_computing_publication_material 'Olex2 (Dolomanov et al., 2009)'
_computing_structure_refinement 'XL (Sheldrick, 2013)'
_computing_structure_solution
;
'XS (Sheldrick, 2013)'
;
_diffrn_ambient_temperature 173.1500
_diffrn_detector_area_resol_mean 28.5714
_diffrn_measured_fraction_theta_full 0.993
_diffrn_measured_fraction_theta_max 0.998
_diffrn_measurement_device
;
Saturn724+ (2x2 bin mode)
;
_diffrn_measurement_device_details
;
AFC10: Fixed Chi 2 circle
;
_diffrn_measurement_device_type 'MM007-HF CCD(Saturn 724+)'
_diffrn_measurement_method '\w scans at fixed \c = 45\%'
_diffrn_orient_matrix_type d*Trek
_diffrn_orient_matrix_UB_11 0.0217
_diffrn_orient_matrix_UB_12 0.0100
_diffrn_orient_matrix_UB_13 -0.0584
_diffrn_orient_matrix_UB_21 -0.0667
_diffrn_orient_matrix_UB_22 0.0505
_diffrn_orient_matrix_UB_23 -0.0162
_diffrn_orient_matrix_UB_31 0.0380
_diffrn_orient_matrix_UB_32 0.0470
_diffrn_orient_matrix_UB_33 -0.0100
_diffrn_radiation_detector CCD
_diffrn_radiation_monochromator Confocal
_diffrn_radiation_type MoK\a
_diffrn_radiation_wavelength 0.71073
_diffrn_reflns_av_R_equivalents 0.0697
_diffrn_reflns_av_unetI/netI 0.0630
_diffrn_reflns_Laue_measured_fraction_full 0.993
_diffrn_reflns_Laue_measured_fraction_max 0.998
_diffrn_reflns_limit_h_max 21
_diffrn_reflns_limit_h_min -21
_diffrn_reflns_limit_k_max 14
_diffrn_reflns_limit_k_min -14
_diffrn_reflns_limit_l_max 22
_diffrn_reflns_limit_l_min -21
_diffrn_reflns_number 20595
_diffrn_reflns_point_group_measured_fraction_full 0.993
_diffrn_reflns_point_group_measured_fraction_max 0.998
_diffrn_reflns_theta_full 25.242
_diffrn_reflns_theta_max 25.200
_diffrn_reflns_theta_min 2.136
_diffrn_source 'Rotating Anode'
_diffrn_source_current 24.0000
_diffrn_source_power 1.2000
_diffrn_source_voltage 50.0000
_exptl_absorpt_coefficient_mu 0.250
_exptl_absorpt_correction_T_max 1.0000
_exptl_absorpt_correction_T_min 0.6835
_exptl_absorpt_correction_type multi-scan
_exptl_absorpt_process_details 'CrystalClear (Rigaku Inc., 2007)'
_exptl_crystal_colour Colorless
_exptl_crystal_density_diffrn 1.368
_exptl_crystal_description Plate
_exptl_crystal_F_000 1480
_exptl_crystal_size_max 0.28
_exptl_crystal_size_mid 0.15
_exptl_crystal_size_min 0.05
_refine_diff_density_max 0.508
_refine_diff_density_min -0.473
_refine_diff_density_rms 0.064
_refine_ls_extinction_method none
_refine_ls_goodness_of_fit_ref 1.225
_refine_ls_hydrogen_treatment constr
_refine_ls_matrix_type full
_refine_ls_number_parameters 448
_refine_ls_number_reflns 6253
_refine_ls_number_restraints 0
_refine_ls_restrained_S_all 1.225
_refine_ls_R_factor_all 0.1130
_refine_ls_R_factor_gt 0.0959
_refine_ls_shift/su_max 0.000
_refine_ls_shift/su_mean 0.000
_refine_ls_structure_factor_coef Fsqd
_refine_ls_weighting_details 'w=1/[\s^2^(Fo^2^)+(0.0537P)^2^+5.5042P] where P=(Fo^2^+2Fc^2^)/3'
_refine_ls_weighting_scheme calc
_refine_ls_wR_factor_gt 0.1928
_refine_ls_wR_factor_ref 0.2018
_reflns_Friedel_coverage 0.000
_reflns_number_gt 5291
_reflns_number_total 6253
_reflns_threshold_expression 'I > 2\s(I)'
_cod_data_source_file jo8b00284_si_005.cif
_cod_data_source_block a_sq
_cod_depositor_comments 'Adding full bibliography for 4033534--4033537.cif.'
_cod_database_code 4033535
_shelxl_version_number 2013-4
_shelx_space_group_comment
;
The symmetry employed for this shelxl refinement is uniquely defined
by the following loop, which should always be used as a source of
symmetry information in preference to the above space-group names.
They are only intended as comments.
;
_diffrn_number_total 8313
_olex2_refinement_description
;
1. Fixed Uiso
 At 1.2 times of:
  All C(H) groups, All N(H) groups
 At 1.5 times of:
  All C(H,H,H) groups
2.a Aromatic/amide H refined with riding coordinates:
 N4(H4), N7(H7), C10(H10), C11(H11), C12(H12), C14(H14), C24(H24), C25(H25),
 C26(H26)
2.b Idealised Me refined as rotating group:
 C6(H6A,H6B,H6C), C7(H7A,H7B,H7C), C8(H8A,H8B,H8C), C17(H17A,H17B,H17C),
 C18(H18A,H18B,H18C), C19(H19A,H19B,H19C)
;

loop_
_space_group_symop_operation_xyz
'x, y, z'
'-x+1/2, y+1/2, -z+1/2'
'-x, -y, -z'
'x-1/2, -y-1/2, z-1/2'

loop_
_atom_site_label
_atom_site_type_symbol
_atom_site_fract_x
_atom_site_fract_y
_atom_site_fract_z
_atom_site_U_iso_or_equiv
_atom_site_adp_type
_atom_site_occupancy
_atom_site_site_symmetry_order
_atom_site_calc_flag
_atom_site_refinement_flags_posn
Cl1 Cl 0.55480(8) 0.36686(17) 0.67521(7) 0.0703(5) Uani 1 1 d .
Cl2 Cl 0.39612(9) 0.08665(12) -0.07627(8) 0.0586(4) Uani 1 1 d .
O1 O 0.6830(2) 0.1676(3) 0.43444(18) 0.0465(8) Uani 1 1 d .
O2 O 0.66185(19) 0.2364(3) 0.31191(17) 0.0418(8) Uani 1 1 d .
O3 O 0.39254(18) 0.5760(3) 0.00241(16) 0.0380(7) Uani 1 1 d .
O4 O 0.42216(19) 0.6715(3) 0.11985(17) 0.0431(8) Uani 1 1 d .
O5 O 0.31653(18) 0.2205(3) 0.12073(18) 0.0427(8) Uani 1 1 d .
O6 O 0.36275(19) 0.3489(4) 0.38620(18) 0.0551(10) Uani 1 1 d .
O7 O 0.4068(2) 0.1402(4) 0.3436(2) 0.0697(12) Uani 1 1 d .
O8 O 0.4614(2) 0.1803(3) 0.2652(2) 0.0553(9) Uani 1 1 d .
N1 N 0.4543(2) 0.3545(4) 0.5189(2) 0.0463(10) Uani 1 1 d .
N2 N 0.6020(2) 0.3683(4) 0.5650(2) 0.0414(10) Uani 1 1 d .
N3 N 0.5037(2) 0.3575(4) 0.4208(2) 0.0395(9) Uani 1 1 d .
N4 N 0.6480(2) 0.3686(3) 0.47209(19) 0.0376(9) Uani 1 1 d .
H4 H 0.6972 0.3836 0.5122 0.045 Uiso 1 1 calc R
N5 N 0.6391(2) 0.3503(3) 0.39501(19) 0.0320(8) Uani 1 1 d .
N6 N 0.5043(2) 0.5265(3) 0.12487(19) 0.0307(8) Uani 1 1 d .
N7 N 0.5134(2) 0.4293(3) 0.08749(19) 0.0312(8) Uani 1 1 d .
H7 H 0.5546 0.4243 0.0772 0.037 Uiso 1 1 calc R
N8 N 0.4581(2) 0.2668(3) 0.0129(2) 0.0352(9) Uani 1 1 d .
N9 N 0.3554(2) 0.1622(3) 0.0304(2) 0.0400(9) Uani 1 1 d .
N10 N 0.4093(2) 0.3363(3) 0.1032(2) 0.0329(8) Uani 1 1 d .
N11 N 0.4109(3) 0.1968(4) 0.2902(2) 0.0505(11) Uani 1 1 d .
C1 C 0.4454(3) 0.3538(4) 0.4442(3) 0.0430(12) Uani 1 1 d .
C2 C 0.5353(3) 0.3615(5) 0.5753(3) 0.0454(12) Uani 1 1 d .
C3 C 0.5823(3) 0.3634(4) 0.4857(2) 0.0339(10) Uani 1 1 d .
C4 C 0.6628(3) 0.2419(4) 0.3834(2) 0.0344(10) Uani 1 1 d .
C5 C 0.6878(3) 0.1311(4) 0.2860(3) 0.0403(11) Uani 1 1 d .
C6 C 0.6784(3) 0.1674(5) 0.2044(3) 0.0569(15) Uani 1 1 d .
H6A H 0.7130 0.2330 0.2118 0.085 Uiso 1 1 calc GR
H6B H 0.6205 0.1860 0.1677 0.085 Uiso 1 1 calc GR
H6C H 0.6956 0.1063 0.1817 0.085 Uiso 1 1 calc GR
C7 C 0.7778(3) 0.1030(5) 0.3457(3) 0.0584(15) Uani 1 1 d .
H7A H 0.7826 0.0852 0.3980 0.088 Uiso 1 1 calc GR
H7B H 0.8129 0.1672 0.3512 0.088 Uiso 1 1 calc GR
H7C H 0.7954 0.0386 0.3261 0.088 Uiso 1 1 calc GR
C8 C 0.6287(4) 0.0345(5) 0.2766(4) 0.0728(18) Uani 1 1 d .
H8A H 0.5717 0.0572 0.2400 0.109 Uiso 1 1 calc GR
H8B H 0.6343 0.0159 0.3290 0.109 Uiso 1 1 calc GR
H8C H 0.6426 -0.0310 0.2547 0.109 Uiso 1 1 calc GR
C9 C 0.6234(2) 0.4485(4) 0.3438(2) 0.0314(10) Uani 1 1 d .
C10 C 0.6572(3) 0.5525(4) 0.3789(3) 0.0407(11) Uani 1 1 d .
H10 H 0.6908 0.5584 0.4354 0.049 Uiso 1 1 calc R
C11 C 0.6413(3) 0.6470(4) 0.3305(3) 0.0424(12) Uani 1 1 d .
H11 H 0.6643 0.7167 0.3547 0.051 Uiso 1 1 calc R
C12 C 0.5918(3) 0.6406(4) 0.2466(3) 0.0359(10) Uani 1 1 d .
H12 H 0.5826 0.7045 0.2139 0.043 Uiso 1 1 calc R
C13 C 0.5561(2) 0.5370(4) 0.2121(2) 0.0302(10) Uani 1 1 d .
C14 C 0.5705(2) 0.4414(4) 0.2602(2) 0.0296(9) Uani 1 1 d .
H14 H 0.5447 0.3727 0.2365 0.036 Uiso 1 1 calc R
C15 C 0.4340(2) 0.5925(4) 0.0756(2) 0.0327(10) Uani 1 1 d .
C16 C 0.3546(3) 0.7593(4) 0.0788(3) 0.0442(12) Uani 1 1 d .
C17 C 0.2701(3) 0.7008(6) 0.0431(4) 0.0701(18) Uani 1 1 d .
H17A H 0.2681 0.6535 0.0841 0.105 Uiso 1 1 calc GR
H17B H 0.2620 0.6546 -0.0025 0.105 Uiso 1 1 calc GR
H17C H 0.2262 0.7570 0.0251 0.105 Uiso 1 1 calc GR
C18 C 0.3692(3) 0.8229(5) 0.0174(3) 0.0576(15) Uani 1 1 d .
H18A H 0.3566 0.7742 -0.0285 0.086 Uiso 1 1 calc GR
H18B H 0.4271 0.8465 0.0422 0.086 Uiso 1 1 calc GR
H18C H 0.3333 0.8887 -0.0009 0.086 Uiso 1 1 calc GR
C19 C 0.3688(5) 0.8361(6) 0.1491(4) 0.086(2) Uani 1 1 d .
H19A H 0.4248 0.8668 0.1735 0.128 Uiso 1 1 calc GR
H19B H 0.3620 0.7931 0.1892 0.128 Uiso 1 1 calc GR
H19C H 0.3286 0.8972 0.1293 0.128 Uiso 1 1 calc GR
C20 C 0.4579(2) 0.3424(4) 0.0672(2) 0.0309(10) Uani 1 1 d .
C21 C 0.4045(3) 0.1831(4) -0.0024(3) 0.0387(11) Uani 1 1 d .
C22 C 0.3632(3) 0.2431(4) 0.0838(2) 0.0360(11) Uani 1 1 d .
C23 C 0.3097(3) 0.3048(4) 0.1701(3) 0.0413(12) Uani 1 1 d .
C24 C 0.2526(3) 0.3908(5) 0.1339(3) 0.0506(14) Uani 1 1 d .
H24 H 0.2239 0.3987 0.0773 0.061 Uiso 1 1 calc R
C25 C 0.2380(3) 0.4658(6) 0.1829(3) 0.0629(16) Uani 1 1 d .
H25 H 0.2009 0.5262 0.1590 0.076 Uiso 1 1 calc R
C26 C 0.2782(3) 0.4519(5) 0.2671(3) 0.0556(15) Uani 1 1 d .
H26 H 0.2674 0.5022 0.2994 0.067 Uiso 1 1 calc R
C27 C 0.3336(3) 0.3639(5) 0.3026(3) 0.0450(13) Uani 1 1 d .
C28 C 0.3513(3) 0.2907(5) 0.2544(3) 0.0418(12) Uani 1 1 d .

loop_
_atom_site_aniso_label
_atom_site_aniso_U_11
_atom_site_aniso_U_22
_atom_site_aniso_U_33
_atom_site_aniso_U_23
_atom_site_aniso_U_13
_atom_site_aniso_U_12
Cl1 0.0534(8) 0.1367(15) 0.0240(6) 0.0101(7) 0.0212(6) 0.0102(8)
Cl2 0.0737(9) 0.0546(8) 0.0525(8) -0.0246(7) 0.0346(7) -0.0162(7)
O1 0.057(2) 0.053(2) 0.0290(16) 0.0064(16) 0.0210(15) 0.0059(17)
O2 0.0509(18) 0.051(2) 0.0243(15) 0.0034(14) 0.0189(14) 0.0141(16)
O3 0.0353(16) 0.053(2) 0.0212(15) 0.0017(14) 0.0106(13) -0.0015(14)
O4 0.0465(18) 0.055(2) 0.0264(15) 0.0029(14) 0.0163(14) 0.0180(16)
O5 0.0338(16) 0.064(2) 0.0312(16) -0.0080(16) 0.0162(14) -0.0129(15)
O6 0.0342(17) 0.110(3) 0.0236(16) 0.0045(18) 0.0159(14) -0.0029(19)
O7 0.072(3) 0.083(3) 0.057(2) 0.029(2) 0.033(2) -0.003(2)
O8 0.050(2) 0.069(3) 0.051(2) 0.0072(18) 0.0269(18) 0.0086(18)
N1 0.043(2) 0.071(3) 0.0277(19) 0.007(2) 0.0191(18) 0.006(2)
N2 0.041(2) 0.062(3) 0.0220(18) 0.0033(18) 0.0165(17) 0.0064(19)
N3 0.0358(19) 0.058(3) 0.0278(19) 0.0007(18) 0.0181(17) 0.0018(18)
N4 0.0330(19) 0.064(3) 0.0153(16) -0.0030(17) 0.0114(15) 0.0026(18)
N5 0.0314(18) 0.046(2) 0.0165(16) 0.0017(15) 0.0099(14) 0.0078(16)
N6 0.0306(17) 0.038(2) 0.0197(16) -0.0029(15) 0.0093(14) 0.0016(16)
N7 0.0318(18) 0.041(2) 0.0238(17) -0.0026(16) 0.0154(15) -0.0007(16)
N8 0.039(2) 0.040(2) 0.0256(18) -0.0053(16) 0.0149(16) -0.0042(17)
N9 0.040(2) 0.046(2) 0.032(2) -0.0052(18) 0.0154(17) -0.0113(18)
N10 0.0327(18) 0.044(2) 0.0222(17) -0.0016(16) 0.0138(15) -0.0056(17)
N11 0.042(2) 0.070(3) 0.034(2) 0.008(2) 0.0134(19) -0.003(2)
C1 0.038(2) 0.063(3) 0.029(2) 0.004(2) 0.017(2) 0.002(2)
C2 0.047(3) 0.063(3) 0.027(2) 0.006(2) 0.019(2) 0.005(2)
C3 0.035(2) 0.042(3) 0.023(2) -0.0002(19) 0.0135(18) 0.003(2)
C4 0.031(2) 0.049(3) 0.023(2) 0.000(2) 0.0131(18) 0.004(2)
C5 0.044(3) 0.045(3) 0.033(2) -0.003(2) 0.020(2) 0.008(2)
C6 0.065(3) 0.078(4) 0.030(2) -0.007(3) 0.025(2) 0.015(3)
C7 0.058(3) 0.078(4) 0.040(3) 0.008(3) 0.024(3) 0.025(3)
C8 0.086(4) 0.075(4) 0.071(4) -0.028(3) 0.049(4) -0.019(4)
C9 0.027(2) 0.043(3) 0.024(2) -0.0016(19) 0.0120(17) -0.0006(19)
C10 0.037(2) 0.055(3) 0.024(2) -0.001(2) 0.0103(19) -0.002(2)
C11 0.042(2) 0.051(3) 0.031(2) -0.015(2) 0.015(2) -0.013(2)
C12 0.041(2) 0.039(3) 0.030(2) -0.005(2) 0.018(2) -0.006(2)
C13 0.0250(19) 0.048(3) 0.0183(19) -0.0012(19) 0.0113(16) 0.0017(19)
C14 0.0243(19) 0.042(3) 0.0205(19) -0.0034(18) 0.0090(16) 0.0013(18)
C15 0.031(2) 0.042(3) 0.027(2) 0.001(2) 0.0151(19) -0.0003(19)
C16 0.047(3) 0.053(3) 0.033(2) 0.011(2) 0.020(2) 0.018(2)
C17 0.055(3) 0.080(4) 0.083(4) 0.032(4) 0.039(3) 0.021(3)
C18 0.052(3) 0.063(4) 0.066(4) 0.019(3) 0.034(3) 0.017(3)
C19 0.111(5) 0.086(5) 0.059(4) 0.008(3) 0.041(4) 0.054(4)
C20 0.029(2) 0.041(3) 0.0158(18) 0.0025(18) 0.0054(16) 0.0050(19)
C21 0.043(2) 0.041(3) 0.025(2) -0.0046(19) 0.011(2) 0.001(2)
C22 0.031(2) 0.049(3) 0.022(2) 0.001(2) 0.0083(19) 0.000(2)
C23 0.030(2) 0.063(3) 0.032(2) -0.006(2) 0.016(2) -0.011(2)
C24 0.036(2) 0.083(4) 0.028(2) 0.003(3) 0.012(2) 0.010(3)
C25 0.039(3) 0.100(5) 0.043(3) 0.005(3) 0.015(2) 0.018(3)
C26 0.038(3) 0.092(4) 0.036(3) -0.006(3) 0.018(2) 0.007(3)
C27 0.030(2) 0.082(4) 0.025(2) 0.001(2) 0.0140(19) -0.003(2)
C28 0.026(2) 0.065(3) 0.032(2) 0.005(2) 0.0123(19) -0.007(2)

loop_
_atom_type_symbol
_atom_type_description
_atom_type_scat_dispersion_real
_atom_type_scat_dispersion_imag
_atom_type_scat_source
C C 0.0033 0.0016 'International Tables Vol C Tables 4.2.6.8 and 6.1.1.4'
H H 0.0000 0.0000 'International Tables Vol C Tables 4.2.6.8 and 6.1.1.4'
Cl Cl 0.1484 0.1585 'International Tables Vol C Tables 4.2.6.8 and 6.1.1.4'
N N 0.0061 0.0033 'International Tables Vol C Tables 4.2.6.8 and 6.1.1.4'
O O 0.0106 0.0060 'International Tables Vol C Tables 4.2.6.8 and 6.1.1.4'

loop_
_geom_angle_atom_site_label_1
_geom_angle_atom_site_label_2
_geom_angle_atom_site_label_3
_geom_angle
C4 O2 C5 121.0(3)
C15 O4 C16 120.1(3)
C22 O5 C23 118.3(4)
C1 O6 C27 124.0(4)
C1 N1 C2 110.9(4)
C2 N2 C3 112.7(4)
C1 N3 C3 111.7(4)
C3 N4 N5 121.7(3)
N4 N5 C4 114.5(3)
N4 N5 C9 116.9(3)
C4 N5 C9 127.4(3)
N7 N6 C13 117.9(3)
N7 N6 C15 114.8(3)
C15 N6 C13 126.0(3)
C20 N7 N6 120.5(3)
C21 N8 C20 112.6(4)
C21 N9 C22 111.2(4)
C22 N10 C20 112.9(4)
O7 N11 O8 124.8(5)
O7 N11 C28 117.2(4)
O8 N11 C28 117.9(4)
N1 C1 O6 111.3(4)
N3 C1 O6 119.1(4)
N3 C1 N1 129.6(4)
N1 C2 Cl1 115.2(4)
N2 C2 Cl1 115.8(3)
N2 C2 N1 129.0(4)
N2 C3 N3 126.1(4)
N4 C3 N2 115.0(4)
N4 C3 N3 118.8(4)
O1 C4 O2 127.5(4)
O1 C4 N5 122.2(4)
O2 C4 N5 110.2(4)
O2 C5 C6 101.2(4)
O2 C5 C7 110.1(4)
O2 C5 C8 110.2(4)
C7 C5 C6 111.2(4)
C7 C5 C8 112.1(5)
C8 C5 C6 111.5(4)
C10 C9 N5 119.7(4)
C10 C9 C14 119.7(4)
C14 C9 N5 120.5(4)
C11 C10 C9 120.0(4)
C10 C11 C12 121.2(4)
C11 C12 C13 118.5(4)
C12 C13 N6 120.3(4)
C14 C13 N6 118.7(4)
C14 C13 C12 121.0(4)
C13 C14 C9 119.6(4)
O3 C15 O4 127.8(4)
O3 C15 N6 121.7(4)
O4 C15 N6 110.5(3)
O4 C16 C17 108.4(4)
O4 C16 C19 102.4(4)
C18 C16 O4 109.3(4)
C18 C16 C17 114.1(4)
C18 C16 C19 110.5(5)
C19 C16 C17 111.4(5)
N8 C20 N7 115.7(4)
N10 C20 N7 118.6(4)
N10 C20 N8 125.7(4)
N8 C21 Cl2 115.6(4)
N8 C21 N9 129.1(4)
N9 C21 Cl2 115.3(3)
N9 C22 O5 112.1(4)
N10 C22 O5 119.6(4)
N10 C22 N9 128.4(4)
C24 C23 O5 119.0(4)
C24 C23 C28 120.8(5)
C28 C23 O5 119.4(5)
C23 C24 C25 119.1(5)
C24 C25 C26 120.7(5)
C27 C26 C25 119.8(5)
C26 C27 O6 115.3(5)
C26 C27 C28 120.0(4)
C28 C27 O6 124.4(5)
C23 C28 N11 119.0(5)
C23 C28 C27 119.5(5)
C27 C28 N11 121.5(4)

loop_
_geom_bond_atom_site_label_1
_geom_bond_atom_site_label_2
_geom_bond_distance
Cl1 C2 1.724(5)
Cl2 C21 1.733(5)
O1 C4 1.211(5)
O2 C4 1.328(5)
O2 C5 1.485(5)
O3 C15 1.214(5)
O4 C15 1.328(5)
O4 C16 1.498(5)
O5 C22 1.353(5)
O5 C23 1.397(6)
O6 C1 1.360(5)
O6 C27 1.396(5)
O7 N11 1.229(5)
O8 N11 1.229(5)
N1 C1 1.325(6)
N1 C2 1.332(6)
N2 C2 1.315(6)
N2 C3 1.346(5)
N3 C1 1.325(6)
N3 C3 1.354(5)
N4 N5 1.385(4)
N4 C3 1.335(5)
N5 C4 1.393(6)
N5 C9 1.435(5)
N6 N7 1.389(5)
N6 C13 1.438(5)
N6 C15 1.391(5)
N7 C20 1.353(5)
N8 C20 1.349(5)
N8 C21 1.313(6)
N9 C21 1.327(6)
N9 C22 1.334(6)
N10 C20 1.345(5)
N10 C22 1.317(6)
N11 C28 1.459(6)
C5 C6 1.511(6)
C5 C7 1.501(6)
C5 C8 1.510(7)
C9 C10 1.381(6)
C9 C14 1.384(5)
C10 C11 1.371(7)
C11 C12 1.381(6)
C12 C13 1.381(6)
C13 C14 1.381(6)
C16 C17 1.509(7)
C16 C18 1.495(7)
C16 C19 1.508(7)
C23 C24 1.368(7)
C23 C28 1.388(6)
C24 C25 1.384(7)
C25 C26 1.385(7)
C26 C27 1.368(7)
C27 C28 1.390(7)

loop_
_geom_torsion_atom_site_label_1
_geom_torsion_atom_site_label_2
_geom_torsion_atom_site_label_3
_geom_torsion_atom_site_label_4
_geom_torsion
O5 C23 C24 C25 171.7(5)
O5 C23 C28 N11 9.0(6)
O5 C23 C28 C27 -169.2(4)
O6 C27 C28 N11 -7.1(7)
O6 C27 C28 C23 171.1(4)
O7 N11 C28 C23 -135.0(5)
O7 N11 C28 C27 43.1(6)
O8 N11 C28 C23 45.3(6)
O8 N11 C28 C27 -136.6(5)
N4 N5 C4 O1 5.6(6)
N4 N5 C4 O2 -172.5(3)
N4 N5 C9 C10 32.2(5)
N4 N5 C9 C14 -143.8(4)
N5 N4 C3 N2 171.8(4)
N5 N4 C3 N3 -10.2(7)
N5 C9 C10 C11 -178.9(4)
N5 C9 C14 C13 179.9(4)
N6 N7 C20 N8 163.1(3)
N6 N7 C20 N10 -18.5(5)
N6 C13 C14 C9 176.9(4)
N7 N6 C13 C12 139.3(4)
N7 N6 C13 C14 -39.5(5)
N7 N6 C15 O3 -11.6(6)
N7 N6 C15 O4 169.1(3)
C1 O6 C27 C26 -120.8(5)
C1 O6 C27 C28 65.3(7)
C1 N1 C2 Cl1 178.4(4)
C1 N1 C2 N2 0.6(8)
C1 N3 C3 N2 -1.8(7)
C1 N3 C3 N4 -179.5(4)
C2 N1 C1 O6 -178.8(4)
C2 N1 C1 N3 0.9(8)
C2 N2 C3 N3 2.9(7)
C2 N2 C3 N4 -179.2(4)
C3 N2 C2 Cl1 179.9(4)
C3 N2 C2 N1 -2.3(8)
C3 N3 C1 O6 179.3(4)
C3 N3 C1 N1 -0.3(8)
C3 N4 N5 C4 -100.5(5)
C3 N4 N5 C9 91.3(5)
C4 O2 C5 C6 -178.5(4)
C4 O2 C5 C7 -60.8(5)
C4 O2 C5 C8 63.3(5)
C4 N5 C9 C10 -134.2(4)
C4 N5 C9 C14 49.8(6)
C5 O2 C4 O1 -0.3(7)
C5 O2 C4 N5 177.7(3)
C9 N5 C4 O1 172.3(4)
C9 N5 C4 O2 -5.9(6)
C9 C10 C11 C12 0.0(7)
C10 C9 C14 C13 3.9(6)
C10 C11 C12 C13 2.0(7)
C11 C12 C13 N6 -179.8(4)
C11 C12 C13 C14 -1.0(6)
C12 C13 C14 C9 -1.9(6)
C13 N6 N7 C20 100.1(4)
C13 N6 C15 O3 -178.2(4)
C13 N6 C15 O4 2.4(6)
C14 C9 C10 C11 -2.9(7)
C15 O4 C16 C17 67.4(5)
C15 O4 C16 C18 -57.6(6)
C15 O4 C16 C19 -174.8(5)
C15 N6 N7 C20 -67.7(5)
C15 N6 C13 C12 -54.5(6)
C15 N6 C13 C14 126.7(4)
C16 O4 C15 O3 -4.7(7)
C16 O4 C15 N6 174.6(4)
C20 N8 C21 Cl2 176.2(3)
C20 N8 C21 N9 -3.4(7)
C20 N10 C22 O5 174.4(4)
C20 N10 C22 N9 -5.1(6)
C21 N8 C20 N7 178.3(4)
C21 N8 C20 N10 0.0(6)
C21 N9 C22 O5 -177.1(4)
C21 N9 C22 N10 2.4(6)
C22 O5 C23 C24 81.4(5)
C22 O5 C23 C28 -108.2(5)
C22 N9 C21 Cl2 -177.3(3)
C22 N9 C21 N8 2.3(7)
C22 N10 C20 N7 -174.6(4)
C22 N10 C20 N8 3.7(6)
C23 O5 C22 N9 -171.7(4)
C23 O5 C22 N10 8.8(6)
C23 C24 C25 C26 -2.4(9)
C24 C23 C28 N11 179.1(4)
C24 C23 C28 C27 0.9(7)
C24 C25 C26 C27 0.8(9)
C25 C26 C27 O6 -172.5(5)
C25 C26 C27 C28 1.7(8)
C26 C27 C28 N11 179.3(4)
C26 C27 C28 C23 -2.6(7)
C27 O6 C1 N1 170.2(5)
C27 O6 C1 N3 -9.5(8)
C28 C23 C24 C25 1.5(8)
